data_4072762
loop_
_publ_author_name
'Yen, Yung-Sheng'
'Lin, Ying-Chih'
'Liu, Yi-Hung'
'Wang, Yu'

_publ_section_title
;
 Deprotonation of Iron Vinylidene Complexes Containing a dppe Ligand
;
_journal_issue 5
_journal_name_full Organometallics
_journal_page_first 1250
_journal_paper_doi 10.1021/om061005t
_journal_volume 26
_journal_year 2007
_chemical_formula_sum 'C42 H39 Fe P2'
_chemical_formula_weight 661.52
_chemical_melting_point 209
_chemical_name_systematic
; 
 ? 
;
_space_group_IT_number 2
_symmetry_cell_setting triclinic
_symmetry_space_group_name_Hall '-P 1'
_symmetry_space_group_name_H-M 'P -1'
_atom_sites_solution_hydrogens geom
_atom_sites_solution_primary direct
_atom_sites_solution_secondary difmap
_audit_creation_method SHELXL-97
_cell_angle_alpha 81.409(2)
_cell_angle_beta 82.347(2)
_cell_angle_gamma 76.2640(12)
_cell_formula_units_Z 2
_cell_length_a 9.9680(2)
_cell_length_b 11.4510(4)
_cell_length_c 15.5470(5)
_cell_measurement_reflns_used 13256
_cell_measurement_temperature 295(2)
_cell_measurement_theta_max 27.5
_cell_measurement_theta_min 1
_cell_volume 1695.65(9)
_computing_cell_refinement 'HKL Denzo & Scalepack (Otwinowski & Minor)'
_computing_data_collection 'COLLECT (Nonius BV)'
_computing_data_reduction 'HKL Denzo & Scalepack (Otwinowski & Minor)'
_computing_molecular_graphics SHELXTL
_computing_publication_material SHELXTL
_computing_structure_refinement 'SHELXL-97 (Sheldrick, 1997)'
_computing_structure_solution 'SHELXS-97 (Sheldrick, 1990)'
_diffrn_ambient_temperature 295(2)
_diffrn_measured_fraction_theta_full 0.995
_diffrn_measured_fraction_theta_max 0.995
_diffrn_measurement_method CCD
_diffrn_radiation_monochromator graphite
_diffrn_radiation_source 'fine-focus sealed tube'
_diffrn_radiation_type MoK\a
_diffrn_radiation_wavelength 0.71073
_diffrn_reflns_av_R_equivalents 0.0605
_diffrn_reflns_av_sigmaI/netI 0.1179
_diffrn_reflns_limit_h_max 12
_diffrn_reflns_limit_h_min -12
_diffrn_reflns_limit_k_max 14
_diffrn_reflns_limit_k_min -14
_diffrn_reflns_limit_l_max 20
_diffrn_reflns_limit_l_min -19
_diffrn_reflns_number 13256
_diffrn_reflns_theta_full 27.47
_diffrn_reflns_theta_max 27.47
_diffrn_reflns_theta_min 1.33
_exptl_absorpt_coefficient_mu 0.568
_exptl_absorpt_correction_T_max 0.898
_exptl_absorpt_correction_T_min 0.858
_exptl_absorpt_correction_type multi-scan
_exptl_absorpt_process_details
; 
multi-scan from symmetry-related measurements 
 Sortav (Blessing 1995) 
;
_exptl_crystal_colour brown
_exptl_crystal_density_diffrn 1.296
_exptl_crystal_density_method 'not measured'
_exptl_crystal_F_000 694
_exptl_crystal_size_max 0.25
_exptl_crystal_size_mid 0.25
_exptl_crystal_size_min 0.20
_refine_diff_density_max 0.381
_refine_diff_density_min -0.364
_refine_diff_density_rms 0.058
_refine_ls_extinction_coef 0.0038(8)
_refine_ls_extinction_expression Fc^*^=kFc[1+0.001xFc^2^\l^3^/sin(2\q)]^-1/4^
_refine_ls_extinction_method SHELXL
_refine_ls_goodness_of_fit_ref 0.971
_refine_ls_hydrogen_treatment mixed
_refine_ls_matrix_type full
_refine_ls_number_parameters 407
_refine_ls_number_reflns 7718
_refine_ls_number_restraints 0
_refine_ls_restrained_S_all 0.971
_refine_ls_R_factor_all 0.1411
_refine_ls_R_factor_gt 0.0516
_refine_ls_shift/su_max 0.001
_refine_ls_shift/su_mean 0.000
_refine_ls_structure_factor_coef Fsqd
_refine_ls_weighting_details 'calc w=1/[\s^2^(Fo^2^)+(0.0551P)^2^+0.0000P] where P=(Fo^2^+2Fc^2^)/3'
_refine_ls_weighting_scheme calc
_refine_ls_wR_factor_gt 0.1029
_refine_ls_wR_factor_ref 0.1336
_reflns_number_gt 3924
_reflns_number_total 7718
_reflns_threshold_expression >2sigma(I)
_cod_data_source_file om061005tsi20061224_105755.cif
_cod_data_source_block ic10550
_cod_depositor_comments
;
The following automatic conversions were performed:

'_symmetry_cell_setting' value 'Triclinic' changed to 'triclinic'
according to /home/saulius/struct/CIF-dictionaries/cif_core.dic
dictionary named 'cif_core.dic' version 2.4.1 from 2010-06-29.

Automatic conversion script
Id: cif_fix_values 1715 2011-07-08 13:25:40Z adriana 
;
_cod_original_sg_symbol_H-M P-1
_cod_database_code 4072762

loop_
_symmetry_equiv_pos_as_xyz
'x, y, z'
'-x, -y, -z'

loop_
_atom_site_label
_atom_site_type_symbol
_atom_site_fract_x
_atom_site_fract_y
_atom_site_fract_z
_atom_site_U_iso_or_equiv
_atom_site_adp_type
_atom_site_occupancy
_atom_site_symmetry_multiplicity
_atom_site_calc_flag
_atom_site_refinement_flags
Fe1 Fe 0.73820(4) 0.09567(4) 0.31509(3) 0.04086(17) Uani 1 1 d .
P1 P 0.96046(8) 0.04324(7) 0.29392(6) 0.0435(2) Uani 1 1 d .
P2 P 0.73051(9) -0.05668(7) 0.25089(6) 0.0431(2) Uani 1 1 d .
C1 C 0.8080(3) 0.1460(3) 0.1884(2) 0.0428(8) Uani 1 1 d .
C2 C 0.7729(3) 0.2326(3) 0.1222(2) 0.0492(9) Uani 1 1 d .
C3 C 0.8468(4) 0.2330(3) 0.0291(2) 0.0623(10) Uani 1 1 d .
H3A H 0.9103 0.1552 0.0240 0.075 Uiso 1 1 calc R
H3B H 0.7784 0.2432 -0.0119 0.075 Uiso 1 1 calc R
C4 C 0.9249(5) 0.3298(4) 0.0050(3) 0.0889(15) Uani 1 1 d .
H4A H 0.8737 0.4080 0.0106 0.107 Uiso 1 1 calc R
C5 C 1.0503(7) 0.3211(5) -0.0217(4) 0.150(3) Uani 1 1 d .
H5A H 1.0703 0.4002 -0.0322 0.225 Uiso 1 1 calc R
H5B H 1.0705 0.2847 -0.0751 0.225 Uiso 1 1 calc R
H5C H 1.1063 0.2716 0.0215 0.225 Uiso 1 1 calc R
C6 C 0.6555(4) 0.3403(3) 0.1332(2) 0.0504(9) Uani 1 1 d .
C7 C 0.6661(4) 0.4291(3) 0.1819(3) 0.0641(11) Uani 1 1 d .
H7A H 0.7485 0.4226 0.2060 0.077 Uiso 1 1 calc R
C8 C 0.5579(5) 0.5266(3) 0.1955(3) 0.0801(13) Uani 1 1 d .
H8A H 0.5669 0.5842 0.2294 0.096 Uiso 1 1 calc R
C9 C 0.4369(5) 0.5388(4) 0.1589(3) 0.0855(15) Uani 1 1 d .
H9A H 0.3631 0.6041 0.1683 0.103 Uiso 1 1 calc R
C10 C 0.4254(4) 0.4542(4) 0.1084(3) 0.0812(13) Uani 1 1 d .
H10A H 0.3439 0.4630 0.0828 0.097 Uiso 1 1 calc R
C11 C 0.5336(4) 0.3559(3) 0.0950(2) 0.0630(10) Uani 1 1 d .
H11A H 0.5246 0.2996 0.0600 0.076 Uiso 1 1 calc R
C12 C 0.5400(3) 0.1208(3) 0.3825(2) 0.0504(9) Uani 1 1 d .
H12A H 0.4651 0.0842 0.3720 0.060 Uiso 1 1 calc R
C13 C 0.6403(3) 0.0704(3) 0.4421(2) 0.0511(9) Uani 1 1 d .
H13A H 0.6471 -0.0065 0.4803 0.061 Uiso 1 1 calc R
C14 C 0.7262(4) 0.1526(4) 0.4376(2) 0.0588(10) Uani 1 1 d .
H14A H 0.8044 0.1420 0.4722 0.071 Uiso 1 1 calc R
C15 C 0.6817(4) 0.2524(3) 0.3758(3) 0.0605(10) Uani 1 1 d .
H15A H 0.7220 0.3239 0.3606 0.073 Uiso 1 1 calc R
C16 C 0.5651(3) 0.2329(3) 0.3415(2) 0.0543(10) Uani 1 1 d .
H16A H 0.5104 0.2883 0.2982 0.065 Uiso 1 1 calc R
C17 C 0.9391(3) 0.0421(3) 0.1788(2) 0.0478(9) Uani 1 1 d .
H17A H 1.0151 0.0598 0.1358 0.057 Uiso 1 1 calc R
C18 C 0.8890(3) -0.0717(3) 0.1719(2) 0.0541(9) Uani 1 1 d .
H18A H 0.9577 -0.1444 0.1886 0.065 Uiso 1 1 calc R
H18B H 0.8673 -0.0731 0.1131 0.065 Uiso 1 1 calc R
C19 C 1.0567(3) 0.1577(3) 0.3002(2) 0.0459(8) Uani 1 1 d .
C20 C 1.0657(3) 0.2517(3) 0.2344(3) 0.0599(10) Uani 1 1 d .
H20A H 1.0288 0.2539 0.1821 0.072 Uiso 1 1 calc R
C21 C 1.1298(4) 0.3430(4) 0.2458(3) 0.0773(13) Uani 1 1 d .
H21A H 1.1342 0.4063 0.2013 0.093 Uiso 1 1 calc R
C22 C 1.1860(4) 0.3411(4) 0.3210(4) 0.0779(13) Uani 1 1 d .
H22A H 1.2303 0.4017 0.3274 0.093 Uiso 1 1 calc R
C23 C 1.1768(4) 0.2495(4) 0.3873(3) 0.0770(12) Uani 1 1 d .
H23A H 1.2133 0.2484 0.4395 0.092 Uiso 1 1 calc R
C24 C 1.1133(4) 0.1583(3) 0.3766(3) 0.0634(11) Uani 1 1 d .
H24A H 1.1085 0.0959 0.4218 0.076 Uiso 1 1 calc R
C25 C 1.0753(3) -0.0975(3) 0.3348(2) 0.0447(8) Uani 1 1 d .
C26 C 1.2151(3) -0.1255(3) 0.3031(2) 0.0596(10) Uani 1 1 d .
H26A H 1.2531 -0.0679 0.2655 0.072 Uiso 1 1 calc R
C27 C 1.2973(4) -0.2368(4) 0.3267(3) 0.0712(12) Uani 1 1 d .
H27A H 1.3903 -0.2548 0.3045 0.085 Uiso 1 1 calc R
C28 C 1.2427(4) -0.3220(3) 0.3831(3) 0.0702(12) Uani 1 1 d .
H28A H 1.2985 -0.3979 0.3983 0.084 Uiso 1 1 calc R
C29 C 1.1070(4) -0.2957(3) 0.4169(3) 0.0684(11) Uani 1 1 d .
H29A H 1.0707 -0.3527 0.4562 0.082 Uiso 1 1 calc R
C30 C 1.0232(4) -0.1831(3) 0.3922(2) 0.0557(10) Uani 1 1 d .
H30A H 0.9304 -0.1655 0.4149 0.067 Uiso 1 1 calc R
C31 C 0.5874(3) -0.0453(3) 0.1838(2) 0.0454(8) Uani 1 1 d .
C32 C 0.4906(3) 0.0625(3) 0.1704(2) 0.0531(9) Uani 1 1 d .
H32A H 0.4979 0.1291 0.1956 0.064 Uiso 1 1 calc R
C33 C 0.3829(4) 0.0728(4) 0.1201(3) 0.0640(11) Uani 1 1 d .
H33A H 0.3189 0.1461 0.1115 0.077 Uiso 1 1 calc R
C34 C 0.3704(4) -0.0245(4) 0.0830(3) 0.0703(12) Uani 1 1 d .
H34A H 0.2978 -0.0173 0.0493 0.084 Uiso 1 1 calc R
C35 C 0.4641(4) -0.1319(4) 0.0955(3) 0.0683(11) Uani 1 1 d .
H35A H 0.4552 -0.1981 0.0704 0.082 Uiso 1 1 calc R
C36 C 0.5729(4) -0.1428(3) 0.1455(2) 0.0579(10) Uani 1 1 d .
H36A H 0.6367 -0.2164 0.1534 0.069 Uiso 1 1 calc R
C37 C 0.7314(3) -0.2081(3) 0.3115(2) 0.0481(9) Uani 1 1 d .
C38 C 0.8248(4) -0.3140(3) 0.2940(3) 0.0626(11) Uani 1 1 d .
H38A H 0.8935 -0.3118 0.2473 0.075 Uiso 1 1 calc R
C39 C 0.8182(4) -0.4233(3) 0.3445(3) 0.0732(12) Uani 1 1 d .
H39A H 0.8824 -0.4936 0.3317 0.088 Uiso 1 1 calc R
C40 C 0.7184(5) -0.4281(3) 0.4126(3) 0.0734(12) Uani 1 1 d .
H40A H 0.7148 -0.5018 0.4463 0.088 Uiso 1 1 calc R
C41 C 0.6224(4) -0.3249(3) 0.4324(3) 0.0700(11) Uani 1 1 d .
H41A H 0.5539 -0.3283 0.4790 0.084 Uiso 1 1 calc R
C42 C 0.6299(4) -0.2159(3) 0.3814(2) 0.0571(10) Uani 1 1 d .
H42A H 0.5652 -0.1461 0.3944 0.068 Uiso 1 1 calc R

loop_
_atom_site_aniso_label
_atom_site_aniso_U_11
_atom_site_aniso_U_22
_atom_site_aniso_U_33
_atom_site_aniso_U_23
_atom_site_aniso_U_13
_atom_site_aniso_U_12
Fe1 0.0410(3) 0.0382(3) 0.0444(3) -0.0090(2) 0.0015(2) -0.0115(2)
P1 0.0415(5) 0.0425(5) 0.0471(6) -0.0062(4) -0.0006(4) -0.0122(4)
P2 0.0442(5) 0.0390(5) 0.0478(6) -0.0100(4) 0.0003(4) -0.0125(4)
C1 0.0458(18) 0.0399(19) 0.045(2) -0.0108(16) 0.0011(16) -0.0140(15)
C2 0.055(2) 0.047(2) 0.048(2) -0.0057(17) -0.0039(17) -0.0164(17)
C3 0.074(3) 0.066(3) 0.046(2) -0.0022(19) -0.0009(19) -0.019(2)
C4 0.100(4) 0.089(3) 0.074(3) -0.010(3) 0.027(3) -0.033(3)
C5 0.201(7) 0.161(6) 0.114(5) -0.077(4) 0.072(5) -0.099(5)
C6 0.062(2) 0.045(2) 0.046(2) 0.0028(17) -0.0061(18) -0.0182(17)
C7 0.072(3) 0.047(2) 0.076(3) -0.006(2) -0.018(2) -0.014(2)
C8 0.092(3) 0.045(2) 0.099(4) -0.011(2) -0.009(3) -0.005(2)
C9 0.080(3) 0.057(3) 0.100(4) 0.008(3) 0.001(3) 0.006(2)
C10 0.067(3) 0.089(3) 0.077(3) 0.014(3) -0.013(2) -0.008(3)
C11 0.069(3) 0.066(3) 0.055(3) 0.000(2) -0.008(2) -0.018(2)
C12 0.048(2) 0.055(2) 0.050(2) -0.0167(18) 0.0072(17) -0.0142(17)
C13 0.055(2) 0.054(2) 0.043(2) -0.0081(17) 0.0069(17) -0.0155(18)
C14 0.059(2) 0.075(3) 0.048(2) -0.027(2) 0.0003(18) -0.018(2)
C15 0.070(3) 0.046(2) 0.069(3) -0.025(2) 0.012(2) -0.0197(19)
C16 0.054(2) 0.047(2) 0.057(3) -0.0129(18) 0.0042(18) -0.0032(17)
C17 0.051(2) 0.049(2) 0.045(2) -0.0068(16) 0.0055(16) -0.0197(16)
C18 0.053(2) 0.057(2) 0.054(2) -0.0208(18) 0.0069(17) -0.0148(17)
C19 0.0382(18) 0.048(2) 0.052(2) -0.0099(17) -0.0003(16) -0.0109(15)
C20 0.055(2) 0.059(2) 0.070(3) -0.002(2) -0.0045(19) -0.0253(19)
C21 0.071(3) 0.060(3) 0.105(4) 0.000(3) -0.004(3) -0.033(2)
C22 0.054(2) 0.066(3) 0.125(4) -0.028(3) -0.007(3) -0.026(2)
C23 0.065(3) 0.087(3) 0.094(4) -0.033(3) -0.012(2) -0.029(2)
C24 0.059(2) 0.065(3) 0.072(3) -0.010(2) -0.007(2) -0.025(2)
C25 0.0433(19) 0.049(2) 0.042(2) -0.0067(16) -0.0038(15) -0.0110(15)
C26 0.054(2) 0.057(2) 0.060(3) -0.0029(19) 0.0023(18) -0.0045(18)
C27 0.062(2) 0.070(3) 0.072(3) -0.013(2) 0.000(2) 0.003(2)
C28 0.081(3) 0.050(2) 0.074(3) -0.008(2) -0.022(2) 0.003(2)
C29 0.080(3) 0.062(3) 0.067(3) 0.006(2) -0.021(2) -0.025(2)
C30 0.052(2) 0.060(2) 0.057(3) 0.0038(19) -0.0124(18) -0.0179(18)
C31 0.0493(19) 0.047(2) 0.043(2) -0.0017(16) 0.0000(15) -0.0207(17)
C32 0.055(2) 0.051(2) 0.055(2) -0.0081(18) -0.0063(19) -0.0146(18)
C33 0.054(2) 0.077(3) 0.059(3) 0.001(2) -0.009(2) -0.015(2)
C34 0.067(3) 0.097(3) 0.054(3) -0.002(3) -0.010(2) -0.036(3)
C35 0.087(3) 0.078(3) 0.055(3) -0.014(2) -0.007(2) -0.043(3)
C36 0.071(2) 0.057(2) 0.051(2) -0.0068(19) -0.006(2) -0.0252(19)
C37 0.053(2) 0.042(2) 0.053(2) -0.0103(16) -0.0106(18) -0.0119(16)
C38 0.064(2) 0.048(2) 0.075(3) -0.015(2) -0.004(2) -0.0109(19)
C39 0.082(3) 0.040(2) 0.098(4) -0.008(2) -0.019(3) -0.007(2)
C40 0.100(3) 0.047(2) 0.076(3) 0.004(2) -0.024(3) -0.021(2)
C41 0.099(3) 0.058(3) 0.054(3) -0.001(2) -0.004(2) -0.028(2)
C42 0.069(2) 0.045(2) 0.057(3) -0.0080(18) 0.000(2) -0.0158(18)

loop_
_atom_type_symbol
_atom_type_description
_atom_type_scat_dispersion_real
_atom_type_scat_dispersion_imag
_atom_type_scat_source
C C 0.0033 0.0016 'International Tables Vol C Tables 4.2.6.8 and 6.1.1.4'
H H 0.0000 0.0000 'International Tables Vol C Tables 4.2.6.8 and 6.1.1.4'
P P 0.1023 0.0942 'International Tables Vol C Tables 4.2.6.8 and 6.1.1.4'
Fe Fe 0.3463 0.8444 'International Tables Vol C Tables 4.2.6.8 and 6.1.1.4'

loop_
_geom_angle_atom_site_label_1
_geom_angle_atom_site_label_2
_geom_angle_atom_site_label_3
_geom_angle
C1 Fe1 C15 106.53(14)
C1 Fe1 C16 103.84(13)
C15 Fe1 C16 39.86(14)
C1 Fe1 C14 138.44(14)
C15 Fe1 C14 39.44(14)
C16 Fe1 C14 66.26(15)
C1 Fe1 C12 132.37(13)
C15 Fe1 C12 66.44(14)
C16 Fe1 C12 39.48(12)
C14 Fe1 C12 65.93(14)
C1 Fe1 C13 170.37(13)
C15 Fe1 C13 66.48(14)
C16 Fe1 C13 66.54(14)
C14 Fe1 C13 39.25(13)
C12 Fe1 C13 39.58(13)
C1 Fe1 P1 68.84(9)
C15 Fe1 P1 109.40(11)
C16 Fe1 P1 146.96(11)
C14 Fe1 P1 97.19(10)
C12 Fe1 P1 158.71(11)
C13 Fe1 P1 119.14(10)
C1 Fe1 P2 77.39(9)
C15 Fe1 P2 162.78(11)
C16 Fe1 P2 123.08(11)
C14 Fe1 P2 143.00(12)
C12 Fe1 P2 98.27(10)
C13 Fe1 P2 107.32(10)
P1 Fe1 P2 87.73(4)
C19 P1 C25 103.36(15)
C19 P1 C17 108.33(16)
C25 P1 C17 110.03(15)
C19 P1 Fe1 116.99(10)
C25 P1 Fe1 128.62(11)
C17 P1 Fe1 86.94(10)
C37 P2 C31 98.86(15)
C37 P2 C18 107.05(15)
C31 P2 C18 104.73(16)
C37 P2 Fe1 122.12(12)
C31 P2 Fe1 119.57(11)
C18 P2 Fe1 103.01(11)
C2 C1 C17 121.6(3)
C2 C1 Fe1 139.7(2)
C17 C1 Fe1 98.7(2)
C1 C2 C6 122.2(3)
C1 C2 C3 124.4(3)
C6 C2 C3 113.4(3)
C4 C3 C2 113.0(3)
C5 C4 C3 129.0(5)
C11 C6 C7 117.5(3)
C11 C6 C2 121.9(3)
C7 C6 C2 120.6(3)
C8 C7 C6 121.7(4)
C9 C8 C7 119.9(4)
C10 C9 C8 119.5(4)
C9 C10 C11 120.7(4)
C10 C11 C6 120.6(4)
C16 C12 C13 108.4(3)
C16 C12 Fe1 70.05(18)
C13 C12 Fe1 70.47(18)
C14 C13 C12 107.2(3)
C14 C13 Fe1 70.0(2)
C12 C13 Fe1 69.95(19)
C13 C14 C15 109.1(3)
C13 C14 Fe1 70.8(2)
C15 C14 Fe1 70.1(2)
C14 C15 C16 107.6(3)
C14 C15 Fe1 70.5(2)
C16 C15 Fe1 70.2(2)
C12 C16 C15 107.7(3)
C12 C16 Fe1 70.47(18)
C15 C16 Fe1 69.92(19)
C18 C17 C1 107.0(3)
C18 C17 P1 107.8(2)
C1 C17 P1 88.6(2)
C17 C18 P2 102.2(2)
C20 C19 C24 117.7(3)
C20 C19 P1 122.6(3)
C24 C19 P1 119.4(3)
C19 C20 C21 120.3(4)
C22 C21 C20 121.0(4)
C21 C22 C23 119.5(4)
C22 C23 C24 119.9(4)
C19 C24 C23 121.5(4)
C30 C25 C26 118.2(3)
C30 C25 P1 120.5(2)
C26 C25 P1 121.1(3)
C27 C26 C25 120.8(4)
C26 C27 C28 120.0(4)
C29 C28 C27 120.3(4)
C28 C29 C30 119.6(4)
C25 C30 C29 121.0(3)
C32 C31 C36 117.9(3)
C32 C31 P2 120.3(3)
C36 C31 P2 121.9(3)
C31 C32 C33 121.0(4)
C34 C33 C32 120.2(4)
C35 C34 C33 120.0(4)
C34 C35 C36 120.2(4)
C31 C36 C35 120.7(4)
C38 C37 C42 117.3(3)
C38 C37 P2 125.6(3)
C42 C37 P2 117.0(2)
C37 C38 C39 121.3(4)
C40 C39 C38 120.1(4)
C39 C40 C41 120.7(4)
C40 C41 C42 118.7(4)
C41 C42 C37 121.9(3)

loop_
_geom_bond_atom_site_label_1
_geom_bond_atom_site_label_2
_geom_bond_distance
Fe1 C1 2.045(3)
Fe1 C15 2.077(3)
Fe1 C16 2.081(3)
Fe1 C14 2.083(4)
Fe1 C12 2.087(3)
Fe1 C13 2.094(3)
Fe1 P1 2.1471(9)
Fe1 P2 2.1564(10)
P1 C19 1.819(3)
P1 C25 1.822(3)
P1 C17 1.832(3)
P2 C37 1.845(3)
P2 C31 1.845(3)
P2 C18 1.858(3)
C1 C2 1.339(4)
C1 C17 1.551(4)
C2 C6 1.498(4)
C2 C3 1.535(5)
C3 C4 1.478(5)
C4 C5 1.248(6)
C6 C11 1.385(5)
C6 C7 1.386(5)
C7 C8 1.375(5)
C8 C9 1.370(6)
C9 C10 1.368(6)
C10 C11 1.381(5)
C12 C16 1.408(5)
C12 C13 1.416(5)
C13 C14 1.403(5)
C14 C15 1.404(5)
C15 C16 1.417(5)
C17 C18 1.525(4)
C19 C20 1.380(4)
C19 C24 1.382(5)
C20 C21 1.392(5)
C21 C22 1.356(6)
C22 C23 1.367(6)
C23 C24 1.383(5)
C25 C30 1.372(4)
C25 C26 1.393(4)
C26 C27 1.370(5)
C27 C28 1.373(5)
C28 C29 1.365(5)
C29 C30 1.391(5)
C31 C32 1.382(4)
C31 C36 1.386(5)
C32 C33 1.383(5)
C33 C34 1.365(5)
C34 C35 1.361(5)
C35 C36 1.389(5)
C37 C38 1.380(4)
C37 C42 1.391(4)
C38 C39 1.386(5)
C39 C40 1.357(5)
C40 C41 1.379(5)
C41 C42 1.387(5)
